data_1556507
loop_
_publ_author_name
'Gietz, T.'
'Boere, R.T.'

_publ_section_title
;
 Backbone-Substituted beta-Ketoimines and Ketoiminate Clusters: Transoid
 Li2O2 Squares and D2-Symmetric Li4O4 Cubanes. Synthesis, Crystallography
 and DFT Calculations
;
_journal_name_full Inorganics
_journal_page_first 30
_journal_paper_doi 10.3390/inorganics5020030
_journal_volume 5
_journal_year 2017
_chemical_formula_moiety 'C72 H104 Li4 N4 O4'
_chemical_formula_sum 'C72 H104 Li4 N4 O4'
_chemical_formula_weight 1117.35
_chemical_name_systematic
; 
 tetrakis lithio 2-(2,6-diisopropylphenylamino)-3-methylpent
 -2-en-4-one 
;
_space_group_IT_number 14
_space_group_name_Hall '-P 2yn'
_space_group_name_H-M_alt 'P 1 21/n 1'
_symmetry_cell_setting monoclinic
_symmetry_Int_Tables_number 14
_symmetry_space_group_name_Hall '-P 2yn'
_symmetry_space_group_name_H-M 'P 1 21/n 1'
_atom_sites_solution_hydrogens geom
_atom_sites_solution_primary direct
_atom_sites_solution_secondary difmap
_cell_angle_alpha 90.00
_cell_angle_beta 107.4870(10)
_cell_angle_gamma 90.00
_cell_formula_units_Z 4
_cell_length_a 14.3398(14)
_cell_length_b 27.504(3)
_cell_length_c 19.8735(19)
_cell_measurement_reflns_used 9917
_cell_measurement_temperature 173(2)
_cell_measurement_theta_max 25.23
_cell_measurement_theta_min 2.21
_cell_volume 7475.9(13)
_computing_cell_refinement 'APEX2 (Bruker, 2006)'
_computing_data_collection 'APEX2 (Bruker, 2006)'
_computing_data_reduction 'SAINT-Plus (Bruker, 2006)'
_computing_molecular_graphics 'MERCURY (Macrae <i>et al.</i>, 2006)'
_computing_publication_material 'IUCr publCIF (Westrip, 2007)'
_computing_structure_refinement SHELXTL
_computing_structure_solution 'SHELXTL (Sheldrick, 2003)'
_diffrn_ambient_temperature 173(2)
_diffrn_measured_fraction_theta_full 1.000
_diffrn_measured_fraction_theta_max 1.000
_diffrn_measurement_device_type
;
Bruker ApexII CCD area detector
;
_diffrn_measurement_method 'phi and omega scans'
_diffrn_radiation_monochromator graphite
_diffrn_radiation_probe x-ray
_diffrn_radiation_source 'fine-focus sealed tube'
_diffrn_radiation_type MoK\a
_diffrn_radiation_wavelength 0.71073
_diffrn_reflns_av_R_equivalents 0.0921
_diffrn_reflns_av_sigmaI/netI 0.0715
_diffrn_reflns_limit_h_max 17
_diffrn_reflns_limit_h_min -17
_diffrn_reflns_limit_k_max 32
_diffrn_reflns_limit_k_min -32
_diffrn_reflns_limit_l_max 23
_diffrn_reflns_limit_l_min -23
_diffrn_reflns_number 88683
_diffrn_reflns_theta_full 25.03
_diffrn_reflns_theta_max 25.03
_diffrn_reflns_theta_min 1.66
_diffrn_source_type 'Bruker D8'
_exptl_absorpt_coefficient_mu 0.059
_exptl_absorpt_correction_T_max 0.9918
_exptl_absorpt_correction_T_min 0.8738
_exptl_absorpt_correction_type multi-scan
_exptl_absorpt_process_details
; 
SADABS (Sheldrick, 2004)
;
_exptl_crystal_colour colourless
_exptl_crystal_density_diffrn 0.993
_exptl_crystal_density_method 'not measured'
_exptl_crystal_description needle
_exptl_crystal_F_000 2432
_exptl_crystal_size_max 0.69
_exptl_crystal_size_mid 0.27
_exptl_crystal_size_min 0.13
_refine_diff_density_max 0.248
_refine_diff_density_min -0.193
_refine_diff_density_rms 0.046
_refine_ls_extinction_method none
_refine_ls_goodness_of_fit_ref 0.985
_refine_ls_hydrogen_treatment constr
_refine_ls_matrix_type full
_refine_ls_number_parameters 785
_refine_ls_number_reflns 13200
_refine_ls_number_restraints 0
_refine_ls_restrained_S_all 0.985
_refine_ls_R_factor_all 0.1168
_refine_ls_R_factor_gt 0.0654
_refine_ls_shift/su_max 0.000
_refine_ls_shift/su_mean 0.000
_refine_ls_structure_factor_coef Fsqd
_refine_ls_weighting_details 'calc w=1/[\s^2^(Fo^2^)+(0.0982P)^2^+0.0000P] where P=(Fo^2^+2Fc^2^)/3'
_refine_ls_weighting_scheme calc
_refine_ls_wR_factor_gt 0.1563
_refine_ls_wR_factor_ref 0.1786
_reflns_number_gt 7858
_reflns_number_total 13200
_reflns_threshold_expression >2sigma(I)
_cod_data_source_file Inorganics-2017-5-30.cif
_cod_data_source_block Complex_3c
_cod_depositor_comments
;
The following automatic conversions were performed:

data item '_symmetry_cell_setting' value 'Monoclinic' was changed to
'monoclinic' in accordance with the built-in table derived from the
CIF Core dictionary named 'cif_core.dic' version 2.4.5 last updated
on 2014-11-21.

Automatic conversion script
Id: cif_fix_values 6909 2019-04-08 15:41:33Z antanas 
;
_cod_original_sg_symbol_Hall -P2yn
_cod_original_sg_symbol_H-M P2(1)/n
_cod_database_code 1556507

loop_
_symmetry_equiv_pos_as_xyz
'x, y, z'
'-x+1/2, y+1/2, -z+1/2'
'-x, -y, -z'
'x-1/2, -y-1/2, z-1/2'

loop_
_atom_site_label
_atom_site_type_symbol
_atom_site_fract_x
_atom_site_fract_y
_atom_site_fract_z
_atom_site_U_iso_or_equiv
_atom_site_adp_type
_atom_site_occupancy
_atom_site_symmetry_multiplicity
_atom_site_calc_flag
_atom_site_refinement_flags
_atom_site_disorder_assembly
_atom_site_disorder_group
O1 O 0.34102(11) 0.30363(6) 0.19007(8) 0.0280(4) Uani 1 1 d . . .
O2 O 0.14420(11) 0.27396(6) 0.11641(8) 0.0261(4) Uani 1 1 d . . .
O3 O 0.19320(11) 0.32101(6) 0.25320(8) 0.0269(4) Uani 1 1 d . . .
O4 O 0.19332(11) 0.37411(6) 0.12844(8) 0.0281(4) Uani 1 1 d . . .
N1 N 0.35282(14) 0.29509(8) 0.05389(10) 0.0311(5) Uani 1 1 d . . .
N2 N 0.19313(14) 0.19350(7) 0.20465(10) 0.0271(5) Uani 1 1 d . . .
N3 N 0.00221(14) 0.35536(7) 0.20981(10) 0.0280(5) Uani 1 1 d . . .
N4 N 0.33166(15) 0.43279(7) 0.22225(11) 0.0325(5) Uani 1 1 d . . .
C1 C 0.4811(2) 0.29571(12) 0.28765(14) 0.0474(8) Uani 1 1 d . . .
H1A H 0.4444 0.2744 0.3101 0.057 Uiso 1 1 calc R . .
H1B H 0.4800 0.3291 0.3048 0.057 Uiso 1 1 calc R . .
H1C H 0.5490 0.2844 0.2994 0.057 Uiso 1 1 calc R . .
C2 C 0.43515(17) 0.29452(9) 0.20874(13) 0.0299(6) Uani 1 1 d . . .
C3 C 0.48705(17) 0.28562(10) 0.16243(14) 0.0341(6) Uani 1 1 d . . .
C4 C 0.5961(2) 0.27387(13) 0.18953(16) 0.0557(9) Uani 1 1 d . . .
H4A H 0.6170 0.2728 0.2412 0.067 Uiso 1 1 calc R . .
H4B H 0.6331 0.2990 0.1737 0.067 Uiso 1 1 calc R . .
H4C H 0.6082 0.2422 0.1711 0.067 Uiso 1 1 calc R . .
C5 C 0.44529(18) 0.28687(10) 0.08615(14) 0.0346(6) Uani 1 1 d . . .
C6 C 0.5181(2) 0.27994(13) 0.04450(15) 0.0524(8) Uani 1 1 d . . .
H6A H 0.4837 0.2822 -0.0061 0.063 Uiso 1 1 calc R . .
H6B H 0.5489 0.2479 0.0551 0.063 Uiso 1 1 calc R . .
H6C H 0.5684 0.3052 0.0578 0.063 Uiso 1 1 calc R . .
C7 C 0.32104(17) 0.29436(10) -0.02212(13) 0.0339(6) Uani 1 1 d . . .
C8 C 0.29365(18) 0.24958(11) -0.05643(14) 0.0381(7) Uani 1 1 d . . .
C9 C 0.2687(2) 0.24939(12) -0.13025(15) 0.0473(8) Uani 1 1 d . . .
H9 H 0.2522 0.2195 -0.1550 0.057 Uiso 1 1 calc R . .
C10 C 0.2677(2) 0.29174(13) -0.16760(15) 0.0486(8) Uani 1 1 d . . .
H10 H 0.2532 0.2907 -0.2175 0.058 Uiso 1 1 calc R . .
C11 C 0.2876(2) 0.33538(13) -0.13292(15) 0.0476(8) Uani 1 1 d . . .
H11 H 0.2830 0.3645 -0.1594 0.057 Uiso 1 1 calc R . .
C12 C 0.31475(19) 0.33792(11) -0.05886(14) 0.0385(7) Uani 1 1 d . . .
C13 C 0.3373(2) 0.38643(11) -0.02154(16) 0.0522(8) Uani 1 1 d . . .
H13 H 0.3218 0.3831 0.0240 0.063 Uiso 1 1 calc R . .
C14 C 0.2744(3) 0.42772(13) -0.0620(2) 0.0816(12) Uani 1 1 d . . .
H14A H 0.2918 0.4343 -0.1052 0.098 Uiso 1 1 calc R . .
H14B H 0.2856 0.4570 -0.0325 0.098 Uiso 1 1 calc R . .
H14C H 0.2053 0.4185 -0.0743 0.098 Uiso 1 1 calc R . .
C15 C 0.4445(3) 0.40044(15) -0.0031(2) 0.0889(13) Uani 1 1 d . . .
H15A H 0.4840 0.3770 0.0306 0.107 Uiso 1 1 calc R . .
H15B H 0.4538 0.4330 0.0179 0.107 Uiso 1 1 calc R . .
H15C H 0.4647 0.4004 -0.0460 0.107 Uiso 1 1 calc R . .
C16 C 0.2906(2) 0.20271(11) -0.01681(15) 0.0445(7) Uani 1 1 d . . .
H16 H 0.2813 0.2121 0.0294 0.053 Uiso 1 1 calc R . .
C17 C 0.2057(3) 0.17019(13) -0.0539(2) 0.0730(11) Uani 1 1 d . . .
H17A H 0.2167 0.1565 -0.0964 0.088 Uiso 1 1 calc R . .
H17B H 0.1451 0.1892 -0.0672 0.088 Uiso 1 1 calc R . .
H17C H 0.2002 0.1438 -0.0222 0.088 Uiso 1 1 calc R . .
C18 C 0.3841(3) 0.17387(15) -0.0002(2) 0.0832(12) Uani 1 1 d . . .
H18A H 0.3763 0.1435 0.0233 0.100 Uiso 1 1 calc R . .
H18B H 0.4375 0.1929 0.0311 0.100 Uiso 1 1 calc R . .
H18C H 0.3992 0.1665 -0.0440 0.100 Uiso 1 1 calc R . .
C19 C 0.0436(2) 0.26564(10) -0.00067(13) 0.0406(7) Uani 1 1 d . . .
H19A H 0.0079 0.2949 0.0052 0.049 Uiso 1 1 calc R . .
H19B H -0.0019 0.2424 -0.0309 0.049 Uiso 1 1 calc R . .
H19C H 0.0941 0.2744 -0.0226 0.049 Uiso 1 1 calc R . .
C20 C 0.09124(17) 0.24276(9) 0.07075(12) 0.0280(6) Uani 1 1 d . . .
C21 C 0.08154(17) 0.19454(9) 0.08447(13) 0.0300(6) Uani 1 1 d . . .
C22 C 0.0124(2) 0.16228(10) 0.02878(15) 0.0475(8) Uani 1 1 d . . .
H22A H -0.0206 0.1819 -0.0127 0.057 Uiso 1 1 calc R . .
H22B H -0.0364 0.1479 0.0483 0.057 Uiso 1 1 calc R . .
H22C H 0.0499 0.1363 0.0151 0.057 Uiso 1 1 calc R . .
C23 C 0.13210(18) 0.17063(9) 0.15149(13) 0.0302(6) Uani 1 1 d . . .
C24 C 0.1127(2) 0.11665(9) 0.15602(15) 0.0421(7) Uani 1 1 d . . .
H24A H 0.1554 0.1037 0.2006 0.051 Uiso 1 1 calc R . .
H24B H 0.1260 0.0997 0.1165 0.051 Uiso 1 1 calc R . .
H24C H 0.0442 0.1117 0.1539 0.051 Uiso 1 1 calc R . .
C25 C 0.23547(18) 0.16899(8) 0.27073(13) 0.0286(6) Uani 1 1 d . . .
C26 C 0.18113(19) 0.16171(9) 0.31806(13) 0.0300(6) Uani 1 1 d . . .
C27 C 0.2286(2) 0.14290(9) 0.38428(14) 0.0383(7) Uani 1 1 d . . .
H27 H 0.1923 0.1374 0.4164 0.046 Uiso 1 1 calc R . .
C28 C 0.3268(2) 0.13189(10) 0.40485(15) 0.0419(7) Uani 1 1 d . . .
H28 H 0.3577 0.1195 0.4508 0.050 Uiso 1 1 calc R . .
C29 C 0.3795(2) 0.13898(10) 0.35832(15) 0.0413(7) Uani 1 1 d . . .
H29 H 0.4472 0.1312 0.3727 0.050 Uiso 1 1 calc R . .
C30 C 0.33640(18) 0.15733(9) 0.29032(14) 0.0332(6) Uani 1 1 d . . .
C31 C 0.39448(19) 0.16372(10) 0.23878(16) 0.0436(7) Uani 1 1 d . . .
H31 H 0.3747 0.1954 0.2139 0.052 Uiso 1 1 calc R . .
C32 C 0.3721(2) 0.12359(12) 0.18312(17) 0.0603(9) Uani 1 1 d . . .
H32A H 0.3835 0.0918 0.2064 0.072 Uiso 1 1 calc R . .
H32B H 0.4149 0.1272 0.1531 0.072 Uiso 1 1 calc R . .
H32C H 0.3037 0.1260 0.1540 0.072 Uiso 1 1 calc R . .
C33 C 0.5061(2) 0.16525(13) 0.2745(2) 0.0659(10) Uani 1 1 d . . .
H33A H 0.5211 0.1884 0.3137 0.079 Uiso 1 1 calc R . .
H33B H 0.5387 0.1754 0.2400 0.079 Uiso 1 1 calc R . .
H33C H 0.5292 0.1328 0.2924 0.079 Uiso 1 1 calc R . .
C34 C 0.07264(19) 0.17351(10) 0.30018(14) 0.0390(7) Uani 1 1 d . . .
H34 H 0.0511 0.1885 0.2521 0.047 Uiso 1 1 calc R . .
C35 C 0.0534(2) 0.21000(11) 0.35220(18) 0.0542(8) Uani 1 1 d . . .
H35A H 0.0749 0.1963 0.3999 0.065 Uiso 1 1 calc R . .
H35B H -0.0168 0.2172 0.3391 0.065 Uiso 1 1 calc R . .
H35C H 0.0896 0.2400 0.3510 0.065 Uiso 1 1 calc R . .
C36 C 0.0105(2) 0.12800(12) 0.29906(18) 0.0583(9) Uani 1 1 d . . .
H36A H 0.0237 0.1040 0.2665 0.070 Uiso 1 1 calc R . .
H36B H -0.0589 0.1368 0.2833 0.070 Uiso 1 1 calc R . .
H36C H 0.0272 0.1141 0.3466 0.070 Uiso 1 1 calc R . .
C37 C 0.26911(19) 0.30062(11) 0.37170(13) 0.0418(7) Uani 1 1 d . . .
H37A H 0.3271 0.3199 0.3728 0.050 Uiso 1 1 calc R . .
H37B H 0.2795 0.2667 0.3605 0.050 Uiso 1 1 calc R . .
H37C H 0.2578 0.3022 0.4179 0.050 Uiso 1 1 calc R . .
C38 C 0.18091(18) 0.32088(9) 0.31589(12) 0.0272(6) Uani 1 1 d . . .
C39 C 0.09786(18) 0.33591(9) 0.33051(13) 0.0295(6) Uani 1 1 d . . .
C40 C 0.0937(2) 0.33480(11) 0.40600(13) 0.0428(7) Uani 1 1 d . . .
H40A H 0.0520 0.3078 0.4116 0.051 Uiso 1 1 calc R . .
H40B H 0.0666 0.3655 0.4167 0.051 Uiso 1 1 calc R . .
H40C H 0.1597 0.3303 0.4384 0.051 Uiso 1 1 calc R . .
C41 C 0.00939(18) 0.35140(9) 0.27679(13) 0.0301(6) Uani 1 1 d . . .
C42 C -0.0781(2) 0.36117(11) 0.30262(14) 0.0433(7) Uani 1 1 d . . .
H42A H -0.1359 0.3671 0.2621 0.052 Uiso 1 1 calc R . .
H42B H -0.0652 0.3898 0.3333 0.052 Uiso 1 1 calc R . .
H42C H -0.0897 0.3329 0.3291 0.052 Uiso 1 1 calc R . .
C43 C -0.08781(17) 0.37249(9) 0.16205(13) 0.0296(6) Uani 1 1 d . . .
C44 C -0.11084(19) 0.42237(10) 0.15756(14) 0.0372(7) Uani 1 1 d . . .
C45 C -0.1985(2) 0.43728(11) 0.10921(15) 0.0420(7) Uani 1 1 d . . .
H45 H -0.2150 0.4708 0.1056 0.050 Uiso 1 1 calc R . .
C46 C -0.2616(2) 0.40432(11) 0.06657(15) 0.0434(7) Uani 1 1 d . . .
H46 H -0.3218 0.4150 0.0349 0.052 Uiso 1 1 calc R . .
C47 C -0.23713(18) 0.35582(11) 0.06999(13) 0.0365(7) Uani 1 1 d . . .
H47 H -0.2805 0.3334 0.0398 0.044 Uiso 1 1 calc R . .
C48 C -0.15019(18) 0.33885(10) 0.11679(13) 0.0316(6) Uani 1 1 d . . .
C49 C -0.12369(18) 0.28503(10) 0.11959(14) 0.0358(7) Uani 1 1 d . . .
H49 H -0.0522 0.2831 0.1251 0.043 Uiso 1 1 calc R . .
C50 C -0.1767(2) 0.25724(11) 0.05245(16) 0.0541(8) Uani 1 1 d . . .
H50A H -0.2461 0.2541 0.0490 0.065 Uiso 1 1 calc R . .
H50B H -0.1478 0.2248 0.0540 0.065 Uiso 1 1 calc R . .
H50C H -0.1703 0.2750 0.0113 0.065 Uiso 1 1 calc R . .
C51 C -0.1401(2) 0.25914(11) 0.18303(15) 0.0466(8) Uani 1 1 d . . .
H51A H -0.0993 0.2742 0.2266 0.056 Uiso 1 1 calc R . .
H51B H -0.1225 0.2248 0.1823 0.056 Uiso 1 1 calc R . .
H51C H -0.2091 0.2618 0.1809 0.056 Uiso 1 1 calc R . .
C52 C -0.0442(2) 0.46051(11) 0.20296(16) 0.0517(8) Uani 1 1 d . . .
H52 H 0.0129 0.4433 0.2359 0.062 Uiso 1 1 calc R . .
C53 C -0.0958(3) 0.48911(13) 0.24775(19) 0.0778(11) Uani 1 1 d . . .
H53A H -0.1491 0.5083 0.2168 0.093 Uiso 1 1 calc R . .
H53B H -0.0488 0.5109 0.2798 0.093 Uiso 1 1 calc R . .
H53C H -0.1224 0.4664 0.2753 0.093 Uiso 1 1 calc R . .
C54 C -0.0049(2) 0.49540(12) 0.15827(19) 0.0644(10) Uani 1 1 d . . .
H54A H 0.0281 0.4769 0.1300 0.077 Uiso 1 1 calc R . .
H54B H 0.0416 0.5179 0.1892 0.077 Uiso 1 1 calc R . .
H54C H -0.0593 0.5138 0.1269 0.077 Uiso 1 1 calc R . .
C55 C 0.0795(2) 0.40797(10) 0.02837(15) 0.0492(8) Uani 1 1 d . . .
H55A H 0.0950 0.3845 -0.0038 0.059 Uiso 1 1 calc R . .
H55B H 0.0622 0.4393 0.0043 0.059 Uiso 1 1 calc R . .
H55C H 0.0243 0.3959 0.0430 0.059 Uiso 1 1 calc R . .
C56 C 0.16832(18) 0.41455(9) 0.09312(13) 0.0308(6) Uani 1 1 d . . .
C57 C 0.21349(19) 0.45836(9) 0.11138(13) 0.0347(6) Uani 1 1 d . . .
C58 C 0.1790(2) 0.50234(10) 0.06403(15) 0.0533(8) Uani 1 1 d . . .
H58A H 0.1344 0.4917 0.0187 0.064 Uiso 1 1 calc R . .
H58B H 0.2355 0.5187 0.0562 0.064 Uiso 1 1 calc R . .
H58C H 0.1448 0.5249 0.0867 0.064 Uiso 1 1 calc R . .
C59 C 0.29313(19) 0.46701(9) 0.17658(14) 0.0349(6) Uani 1 1 d . . .
C60 C 0.3275(2) 0.51911(10) 0.18935(16) 0.0515(8) Uani 1 1 d . . .
H60A H 0.3775 0.5216 0.2353 0.062 Uiso 1 1 calc R . .
H60B H 0.2720 0.5401 0.1889 0.062 Uiso 1 1 calc R . .
H60C H 0.3551 0.5294 0.1522 0.062 Uiso 1 1 calc R . .
C61 C 0.4108(2) 0.44469(9) 0.28419(15) 0.0377(7) Uani 1 1 d . . .
C62 C 0.3904(2) 0.44969(9) 0.34928(14) 0.0406(7) Uani 1 1 d . . .
C63 C 0.4678(3) 0.45842(12) 0.40944(17) 0.0617(9) Uani 1 1 d . . .
H63 H 0.4553 0.4616 0.4536 0.074 Uiso 1 1 calc R . .
C64 C 0.5611(3) 0.46252(14) 0.4069(2) 0.0748(11) Uani 1 1 d . . .
H64 H 0.6126 0.4693 0.4487 0.090 Uiso 1 1 calc R . .
C65 C 0.5815(2) 0.45690(13) 0.3441(2) 0.0692(10) Uani 1 1 d . . .
H65 H 0.6473 0.4591 0.3433 0.083 Uiso 1 1 calc R . .
C66 C 0.5071(2) 0.44793(11) 0.28099(17) 0.0506(8) Uani 1 1 d . . .
C67 C 0.5336(2) 0.44176(14) 0.21270(19) 0.0696(11) Uani 1 1 d . . .
H67 H 0.4730 0.4323 0.1747 0.084 Uiso 1 1 calc R . .
C68 C 0.5739(4) 0.48838(17) 0.1894(3) 0.1080(16) Uani 1 1 d . . .
H68A H 0.6362 0.4969 0.2242 0.130 Uiso 1 1 calc R . .
H68B H 0.5271 0.5149 0.1857 0.130 Uiso 1 1 calc R . .
H68C H 0.5842 0.4831 0.1434 0.130 Uiso 1 1 calc R . .
C69 C 0.6091(3) 0.40153(14) 0.2191(2) 0.0929(14) Uani 1 1 d . . .
H69A H 0.6710 0.4112 0.2535 0.112 Uiso 1 1 calc R . .
H69B H 0.6193 0.3961 0.1731 0.112 Uiso 1 1 calc R . .
H69C H 0.5855 0.3715 0.2349 0.112 Uiso 1 1 calc R . .
C70 C 0.2871(2) 0.44571(10) 0.35265(15) 0.0454(7) Uani 1 1 d . . .
H70 H 0.2530 0.4205 0.3176 0.055 Uiso 1 1 calc R . .
C71 C 0.2316(2) 0.49304(12) 0.33230(18) 0.0639(9) Uani 1 1 d . . .
H71A H 0.2650 0.5188 0.3646 0.077 Uiso 1 1 calc R . .
H71B H 0.1650 0.4891 0.3352 0.077 Uiso 1 1 calc R . .
H71C H 0.2290 0.5017 0.2839 0.077 Uiso 1 1 calc R . .
C72 C 0.2816(3) 0.42958(12) 0.42485(17) 0.0642(10) Uani 1 1 d . . .
H72A H 0.3198 0.3997 0.4391 0.077 Uiso 1 1 calc R . .
H72B H 0.2132 0.4234 0.4222 0.077 Uiso 1 1 calc R . .
H72C H 0.3081 0.4552 0.4596 0.077 Uiso 1 1 calc R . .
Li1 Li 0.2511(3) 0.31308(15) 0.1005(2) 0.0288(9) Uani 1 1 d . . .
Li2 Li 0.2319(3) 0.26388(14) 0.2066(2) 0.0274(9) Uani 1 1 d . . .
Li3 Li 0.1044(3) 0.33415(15) 0.1646(2) 0.0286(9) Uani 1 1 d . . .
Li4 Li 0.2851(3) 0.36348(14) 0.2166(2) 0.0300(10) Uani 1 1 d . . .

loop_
_atom_site_aniso_label
_atom_site_aniso_U_11
_atom_site_aniso_U_22
_atom_site_aniso_U_33
_atom_site_aniso_U_23
_atom_site_aniso_U_13
_atom_site_aniso_U_12
O1 0.0186(9) 0.0368(10) 0.0264(9) 0.0005(8) 0.0032(7) 0.0019(7)
O2 0.0243(9) 0.0277(9) 0.0237(9) -0.0004(7) 0.0032(7) -0.0006(7)
O3 0.0253(9) 0.0343(10) 0.0211(9) 0.0007(7) 0.0067(7) 0.0009(7)
O4 0.0281(10) 0.0252(9) 0.0271(10) 0.0025(7) 0.0024(8) 0.0003(7)
N1 0.0246(12) 0.0434(13) 0.0226(12) 0.0017(10) 0.0029(9) 0.0035(10)
N2 0.0243(11) 0.0287(11) 0.0259(12) 0.0010(9) 0.0042(9) -0.0005(9)
N3 0.0236(11) 0.0345(12) 0.0248(12) 0.0029(9) 0.0056(9) 0.0036(9)
N4 0.0347(13) 0.0332(12) 0.0267(12) -0.0025(10) 0.0047(10) -0.0055(10)
C1 0.0284(16) 0.075(2) 0.0332(17) 0.0011(15) 0.0006(13) 0.0089(15)
C2 0.0228(14) 0.0390(15) 0.0245(14) 0.0024(11) 0.0019(11) 0.0014(11)
C3 0.0191(13) 0.0483(17) 0.0321(15) -0.0016(12) 0.0033(12) 0.0028(12)
C4 0.0280(16) 0.092(3) 0.0419(18) 0.0004(17) 0.0024(14) 0.0107(16)
C5 0.0262(15) 0.0468(17) 0.0317(16) -0.0009(12) 0.0100(12) 0.0028(12)
C6 0.0285(16) 0.090(3) 0.0395(18) -0.0008(16) 0.0121(14) 0.0061(16)
C7 0.0199(13) 0.0589(19) 0.0232(14) -0.0010(13) 0.0070(11) 0.0075(12)
C8 0.0228(14) 0.062(2) 0.0279(15) -0.0016(14) 0.0059(12) -0.0003(13)
C9 0.0367(17) 0.073(2) 0.0301(16) -0.0094(16) 0.0067(13) -0.0032(15)
C10 0.0354(17) 0.086(3) 0.0225(15) -0.0036(17) 0.0061(13) -0.0040(16)
C11 0.0363(17) 0.075(2) 0.0326(17) 0.0135(16) 0.0117(14) 0.0069(15)
C12 0.0294(15) 0.0577(19) 0.0294(16) 0.0039(14) 0.0103(12) 0.0085(13)
C13 0.067(2) 0.053(2) 0.0396(18) 0.0076(15) 0.0218(16) 0.0107(17)
C14 0.103(3) 0.064(2) 0.080(3) 0.018(2) 0.030(2) 0.023(2)
C15 0.082(3) 0.075(3) 0.098(3) -0.026(2) 0.008(2) -0.012(2)
C16 0.0415(18) 0.062(2) 0.0328(16) -0.0095(14) 0.0148(14) -0.0063(15)
C17 0.061(2) 0.064(2) 0.087(3) -0.002(2) 0.011(2) -0.0105(19)
C18 0.059(2) 0.097(3) 0.092(3) 0.039(2) 0.021(2) 0.013(2)
C19 0.0451(17) 0.0386(16) 0.0274(15) 0.0055(12) -0.0050(13) -0.0036(13)
C20 0.0211(13) 0.0343(15) 0.0261(14) -0.0035(11) 0.0031(11) -0.0022(11)
C21 0.0261(14) 0.0325(15) 0.0275(14) -0.0029(11) 0.0019(11) -0.0038(11)
C22 0.0496(19) 0.0411(17) 0.0382(17) 0.0006(13) -0.0073(14) -0.0092(14)
C23 0.0273(14) 0.0270(14) 0.0353(16) -0.0014(12) 0.0080(12) 0.0007(11)
C24 0.0484(18) 0.0362(16) 0.0366(16) -0.0006(13) 0.0052(14) -0.0046(13)
C25 0.0322(15) 0.0200(13) 0.0280(14) 0.0015(11) 0.0006(12) 0.0001(11)
C26 0.0356(15) 0.0255(13) 0.0269(15) 0.0014(11) 0.0062(12) 0.0003(11)
C27 0.0499(18) 0.0347(16) 0.0274(15) 0.0026(12) 0.0072(13) 0.0006(13)
C28 0.0496(19) 0.0373(16) 0.0290(16) 0.0046(13) -0.0032(14) 0.0002(14)
C29 0.0318(16) 0.0418(17) 0.0402(17) 0.0053(14) -0.0043(14) 0.0015(13)
C30 0.0274(14) 0.0284(14) 0.0388(16) 0.0043(12) 0.0022(12) 0.0004(11)
C31 0.0300(16) 0.0434(17) 0.057(2) 0.0109(15) 0.0119(14) 0.0063(13)
C32 0.051(2) 0.078(2) 0.058(2) -0.0017(18) 0.0245(17) 0.0076(17)
C33 0.0306(18) 0.077(2) 0.088(3) 0.013(2) 0.0150(18) 0.0027(16)
C34 0.0388(17) 0.0434(17) 0.0375(16) 0.0119(13) 0.0155(14) 0.0116(13)
C35 0.055(2) 0.0460(18) 0.072(2) -0.0001(16) 0.0349(18) 0.0065(15)
C36 0.0365(18) 0.066(2) 0.073(2) -0.0082(18) 0.0170(17) 0.0011(16)
C37 0.0315(16) 0.063(2) 0.0266(15) 0.0047(13) 0.0020(12) 0.0111(14)
C38 0.0282(14) 0.0313(14) 0.0207(13) -0.0001(11) 0.0052(11) -0.0011(11)
C39 0.0302(15) 0.0365(15) 0.0218(14) -0.0005(11) 0.0080(11) 0.0014(12)
C40 0.0398(17) 0.063(2) 0.0278(16) 0.0019(13) 0.0139(13) 0.0095(14)
C41 0.0305(15) 0.0345(15) 0.0272(15) -0.0018(11) 0.0116(12) 0.0022(11)
C42 0.0371(16) 0.062(2) 0.0328(16) 0.0030(14) 0.0139(13) 0.0107(14)
C43 0.0199(13) 0.0463(16) 0.0235(14) 0.0033(12) 0.0078(11) 0.0060(12)
C44 0.0337(16) 0.0442(17) 0.0334(16) 0.0030(13) 0.0093(13) 0.0074(13)
C45 0.0380(17) 0.0447(17) 0.0414(17) 0.0090(14) 0.0092(14) 0.0148(14)
C46 0.0282(16) 0.064(2) 0.0346(17) 0.0092(15) 0.0043(13) 0.0066(15)
C47 0.0234(14) 0.0553(19) 0.0288(15) 0.0017(13) 0.0050(12) -0.0013(13)
C48 0.0224(14) 0.0478(17) 0.0259(14) 0.0048(12) 0.0095(12) 0.0046(12)
C49 0.0197(13) 0.0468(17) 0.0409(17) -0.0049(13) 0.0089(12) -0.0026(12)
C50 0.0410(18) 0.059(2) 0.055(2) -0.0114(16) 0.0038(16) -0.0064(15)
C51 0.0387(17) 0.0492(18) 0.0504(19) 0.0065(15) 0.0111(15) 0.0001(14)
C52 0.0495(19) 0.0415(18) 0.052(2) -0.0025(15) -0.0034(16) 0.0110(15)
C53 0.106(3) 0.068(2) 0.058(2) -0.0173(19) 0.022(2) 0.004(2)
C54 0.053(2) 0.050(2) 0.087(3) -0.0117(19) 0.0151(19) -0.0026(16)
C55 0.056(2) 0.0379(17) 0.0371(17) 0.0066(13) -0.0112(15) -0.0035(14)
C56 0.0321(15) 0.0314(15) 0.0259(14) 0.0015(12) 0.0042(12) 0.0010(12)
C57 0.0435(17) 0.0290(15) 0.0291(15) 0.0072(12) 0.0072(13) -0.0003(12)
C58 0.072(2) 0.0341(17) 0.0418(18) 0.0054(14) 0.0000(16) -0.0051(15)
C59 0.0366(16) 0.0305(15) 0.0359(16) -0.0013(13) 0.0086(13) -0.0048(12)
C60 0.061(2) 0.0375(17) 0.0474(19) 0.0011(14) 0.0026(16) -0.0074(15)
C61 0.0406(17) 0.0257(14) 0.0393(17) -0.0064(12) 0.0008(13) -0.0056(12)
C62 0.0478(18) 0.0339(16) 0.0331(17) -0.0069(12) 0.0016(14) -0.0072(13)
C63 0.064(2) 0.071(2) 0.0388(19) -0.0127(16) -0.0019(17) -0.0122(19)
C64 0.059(3) 0.093(3) 0.055(2) -0.028(2) -0.0086(19) -0.010(2)
C65 0.0361(19) 0.081(3) 0.079(3) -0.025(2) -0.0012(19) -0.0099(17)
C66 0.0363(18) 0.0519(19) 0.057(2) -0.0154(16) 0.0046(16) -0.0045(14)
C67 0.041(2) 0.098(3) 0.071(3) -0.029(2) 0.0183(18) -0.0110(19)
C68 0.111(4) 0.105(4) 0.127(4) 0.019(3) 0.064(3) 0.017(3)
C69 0.098(3) 0.071(3) 0.134(4) -0.024(3) 0.071(3) -0.014(2)
C70 0.057(2) 0.0401(17) 0.0380(17) -0.0085(13) 0.0118(15) -0.0126(15)
C71 0.058(2) 0.068(2) 0.069(2) 0.0036(19) 0.0230(19) 0.0020(18)
C72 0.089(3) 0.059(2) 0.050(2) -0.0050(17) 0.0270(19) -0.0123(19)
Li1 0.025(2) 0.035(2) 0.023(2) 0.0004(18) 0.0022(18) -0.0012(18)
Li2 0.027(2) 0.027(2) 0.026(2) 0.0012(18) 0.0044(18) -0.0012(17)
Li3 0.024(2) 0.036(2) 0.024(2) 0.0015(18) 0.0048(18) 0.0033(18)
Li4 0.030(2) 0.028(2) 0.026(2) -0.0031(18) 0.0008(18) -0.0022(18)

loop_
_atom_type_symbol
_atom_type_description
_atom_type_scat_dispersion_real
_atom_type_scat_dispersion_imag
_atom_type_scat_source
C C 0.0033 0.0016 'International Tables Vol C Tables 4.2.6.8 and 6.1.1.4'
H H 0.0000 0.0000 'International Tables Vol C Tables 4.2.6.8 and 6.1.1.4'
Li Li -0.0003 0.0001 'International Tables Vol C Tables 4.2.6.8 and 6.1.1.4'
N N 0.0061 0.0033 'International Tables Vol C Tables 4.2.6.8 and 6.1.1.4'
O O 0.0106 0.0060 'International Tables Vol C Tables 4.2.6.8 and 6.1.1.4'

loop_
_geom_angle_atom_site_label_1
_geom_angle_atom_site_label_2
_geom_angle_atom_site_label_3
_geom_angle
_geom_angle_site_symmetry_1
_geom_angle_site_symmetry_3
C2 O1 Li1 130.58(19) . .
C2 O1 Li4 123.38(19) . .
Li1 O1 Li4 85.38(18) . .
C2 O1 Li2 129.32(19) . .
Li1 O1 Li2 83.31(17) . .
Li4 O1 Li2 90.64(18) . .
C20 O2 Li2 130.30(19) . .
C20 O2 Li1 124.17(18) . .
Li2 O2 Li1 84.47(17) . .
C20 O2 Li3 131.17(18) . .
Li2 O2 Li3 82.82(17) . .
Li1 O2 Li3 88.46(17) . .
C38 O3 Li3 130.35(19) . .
C38 O3 Li2 125.30(18) . .
Li3 O3 Li2 85.44(18) . .
C38 O3 Li4 128.54(18) . .
Li3 O3 Li4 83.37(18) . .
Li2 O3 Li4 89.22(17) . .
C56 O4 Li4 129.66(19) . .
C56 O4 Li3 124.50(19) . .
Li4 O4 Li3 85.50(18) . .
C56 O4 Li1 128.93(19) . .
Li4 O4 Li1 84.06(17) . .
Li3 O4 Li1 90.00(17) . .
C5 N1 C7 117.8(2) . .
C5 N1 Li1 125.9(2) . .
C7 N1 Li1 116.22(18) . .
C23 N2 C25 120.5(2) . .
C23 N2 Li2 126.2(2) . .
C25 N2 Li2 113.27(18) . .
C41 N3 C43 118.8(2) . .
C41 N3 Li3 125.6(2) . .
C43 N3 Li3 115.45(18) . .
C59 N4 C61 119.3(2) . .
C59 N4 Li4 125.4(2) . .
C61 N4 Li4 115.2(2) . .
C2 C1 H1A 109.5 . .
C2 C1 H1B 109.5 . .
H1A C1 H1B 109.5 . .
C2 C1 H1C 109.5 . .
H1A C1 H1C 109.5 . .
H1B C1 H1C 109.5 . .
O1 C2 C3 124.4(2) . .
O1 C2 C1 112.4(2) . .
C3 C2 C1 123.2(2) . .
C2 C3 C5 124.1(2) . .
C2 C3 C4 120.4(2) . .
C5 C3 C4 115.5(2) . .
C3 C4 H4A 109.5 . .
C3 C4 H4B 109.5 . .
H4A C4 H4B 109.5 . .
C3 C4 H4C 109.5 . .
H4A C4 H4C 109.5 . .
H4B C4 H4C 109.5 . .
N1 C5 C3 123.7(2) . .
N1 C5 C6 120.9(2) . .
C3 C5 C6 115.3(2) . .
C5 C6 H6A 109.5 . .
C5 C6 H6B 109.5 . .
H6A C6 H6B 109.5 . .
C5 C6 H6C 109.5 . .
H6A C6 H6C 109.5 . .
H6B C6 H6C 109.5 . .
C12 C7 C8 122.4(2) . .
C12 C7 N1 119.2(2) . .
C8 C7 N1 118.4(2) . .
C9 C8 C7 117.2(3) . .
C9 C8 C16 120.1(3) . .
C7 C8 C16 122.7(2) . .
C10 C9 C8 121.2(3) . .
C10 C9 H9 119.4 . .
C8 C9 H9 119.4 . .
C11 C10 C9 120.1(3) . .
C11 C10 H10 119.9 . .
C9 C10 H10 119.9 . .
C10 C11 C12 121.3(3) . .
C10 C11 H11 119.3 . .
C12 C11 H11 119.3 . .
C7 C12 C11 117.4(3) . .
C7 C12 C13 122.1(2) . .
C11 C12 C13 120.5(3) . .
C12 C13 C15 113.2(3) . .
C12 C13 C14 113.2(3) . .
C15 C13 C14 109.5(3) . .
C12 C13 H13 106.8 . .
C15 C13 H13 106.8 . .
C14 C13 H13 106.8 . .
C13 C14 H14A 109.5 . .
C13 C14 H14B 109.5 . .
H14A C14 H14B 109.5 . .
C13 C14 H14C 109.5 . .
H14A C14 H14C 109.5 . .
H14B C14 H14C 109.5 . .
C13 C15 H15A 109.5 . .
C13 C15 H15B 109.5 . .
H15A C15 H15B 109.5 . .
C13 C15 H15C 109.5 . .
H15A C15 H15C 109.5 . .
H15B C15 H15C 109.5 . .
C18 C16 C17 109.2(3) . .
C18 C16 C8 113.5(2) . .
C17 C16 C8 113.2(3) . .
C18 C16 H16 106.8 . .
C17 C16 H16 106.8 . .
C8 C16 H16 106.8 . .
C16 C17 H17A 109.5 . .
C16 C17 H17B 109.5 . .
H17A C17 H17B 109.5 . .
C16 C17 H17C 109.5 . .
H17A C17 H17C 109.5 . .
H17B C17 H17C 109.5 . .
C16 C18 H18A 109.5 . .
C16 C18 H18B 109.5 . .
H18A C18 H18B 109.5 . .
C16 C18 H18C 109.5 . .
H18A C18 H18C 109.5 . .
H18B C18 H18C 109.5 . .
C20 C19 H19A 109.5 . .
C20 C19 H19B 109.5 . .
H19A C19 H19B 109.5 . .
C20 C19 H19C 109.5 . .
H19A C19 H19C 109.5 . .
H19B C19 H19C 109.5 . .
O2 C20 C21 124.6(2) . .
O2 C20 C19 112.4(2) . .
C21 C20 C19 123.0(2) . .
C20 C21 C23 124.2(2) . .
C20 C21 C22 120.0(2) . .
C23 C21 C22 115.7(2) . .
C21 C22 H22A 109.5 . .
C21 C22 H22B 109.5 . .
H22A C22 H22B 109.5 . .
C21 C22 H22C 109.5 . .
H22A C22 H22C 109.5 . .
H22B C22 H22C 109.5 . .
N2 C23 C21 123.0(2) . .
N2 C23 C24 120.7(2) . .
C21 C23 C24 116.3(2) . .
C23 C24 H24A 109.5 . .
C23 C24 H24B 109.5 . .
H24A C24 H24B 109.5 . .
C23 C24 H24C 109.5 . .
H24A C24 H24C 109.5 . .
H24B C24 H24C 109.5 . .
C26 C25 C30 120.7(2) . .
C26 C25 N2 120.8(2) . .
C30 C25 N2 118.2(2) . .
C27 C26 C25 118.4(2) . .
C27 C26 C34 118.5(2) . .
C25 C26 C34 123.2(2) . .
C28 C27 C26 122.0(3) . .
C28 C27 H27 119.0 . .
C26 C27 H27 119.0 . .
C29 C28 C27 119.3(3) . .
C29 C28 H28 120.3 . .
C27 C28 H28 120.3 . .
C28 C29 C30 121.9(3) . .
C28 C29 H29 119.1 . .
C30 C29 H29 119.1 . .
C29 C30 C25 117.7(2) . .
C29 C30 C31 121.5(2) . .
C25 C30 C31 120.8(2) . .
C30 C31 C32 111.6(2) . .
C30 C31 C33 113.4(2) . .
C32 C31 C33 108.4(2) . .
C30 C31 H31 107.7 . .
C32 C31 H31 107.7 . .
C33 C31 H31 107.7 . .
C31 C32 H32A 109.5 . .
C31 C32 H32B 109.5 . .
H32A C32 H32B 109.5 . .
C31 C32 H32C 109.5 . .
H32A C32 H32C 109.5 . .
H32B C32 H32C 109.5 . .
C31 C33 H33A 109.5 . .
C31 C33 H33B 109.5 . .
H33A C33 H33B 109.5 . .
C31 C33 H33C 109.5 . .
H33A C33 H33C 109.5 . .
H33B C33 H33C 109.5 . .
C26 C34 C35 111.3(2) . .
C26 C34 C36 112.2(2) . .
C35 C34 C36 108.9(2) . .
C26 C34 H34 108.1 . .
C35 C34 H34 108.1 . .
C36 C34 H34 108.1 . .
C34 C35 H35A 109.5 . .
C34 C35 H35B 109.5 . .
H35A C35 H35B 109.5 . .
C34 C35 H35C 109.5 . .
H35A C35 H35C 109.5 . .
H35B C35 H35C 109.5 . .
C34 C36 H36A 109.5 . .
C34 C36 H36B 109.5 . .
H36A C36 H36B 109.5 . .
C34 C36 H36C 109.5 . .
H36A C36 H36C 109.5 . .
H36B C36 H36C 109.5 . .
C38 C37 H37A 109.5 . .
C38 C37 H37B 109.5 . .
H37A C37 H37B 109.5 . .
C38 C37 H37C 109.5 . .
H37A C37 H37C 109.5 . .
H37B C37 H37C 109.5 . .
O3 C38 C39 125.1(2) . .
O3 C38 C37 112.1(2) . .
C39 C38 C37 122.9(2) . .
C38 C39 C41 123.6(2) . .
C38 C39 C40 119.8(2) . .
C41 C39 C40 116.5(2) . .
C39 C40 H40A 109.5 . .
C39 C40 H40B 109.5 . .
H40A C40 H40B 109.5 . .
C39 C40 H40C 109.5 . .
H40A C40 H40C 109.5 . .
H40B C40 H40C 109.5 . .
N3 C41 C39 123.7(2) . .
N3 C41 C42 120.7(2) . .
C39 C41 C42 115.6(2) . .
C41 C42 H42A 109.5 . .
C41 C42 H42B 109.5 . .
H42A C42 H42B 109.5 . .
C41 C42 H42C 109.5 . .
H42A C42 H42C 109.5 . .
H42B C42 H42C 109.5 . .
C44 C43 C48 120.5(2) . .
C44 C43 N3 120.7(2) . .
C48 C43 N3 118.7(2) . .
C45 C44 C43 118.4(3) . .
C45 C44 C52 118.8(2) . .
C43 C44 C52 122.8(2) . .
C46 C45 C44 121.3(3) . .
C46 C45 H45 119.3 . .
C44 C45 H45 119.3 . .
C47 C46 C45 119.8(3) . .
C47 C46 H46 120.1 . .
C45 C46 H46 120.1 . .
C46 C47 C48 121.4(3) . .
C46 C47 H47 119.3 . .
C48 C47 H47 119.3 . .
C47 C48 C43 118.4(2) . .
C47 C48 C49 120.8(2) . .
C43 C48 C49 120.7(2) . .
C48 C49 C51 112.6(2) . .
C48 C49 C50 113.6(2) . .
C51 C49 C50 109.2(2) . .
C48 C49 H49 107.0 . .
C51 C49 H49 107.0 . .
C50 C49 H49 107.0 . .
C49 C50 H50A 109.5 . .
C49 C50 H50B 109.5 . .
H50A C50 H50B 109.5 . .
C49 C50 H50C 109.5 . .
H50A C50 H50C 109.5 . .
H50B C50 H50C 109.5 . .
C49 C51 H51A 109.5 . .
C49 C51 H51B 109.5 . .
H51A C51 H51B 109.5 . .
C49 C51 H51C 109.5 . .
H51A C51 H51C 109.5 . .
H51B C51 H51C 109.5 . .
C44 C52 C54 111.4(3) . .
C44 C52 C53 111.8(3) . .
C54 C52 C53 110.0(3) . .
C44 C52 H52 107.8 . .
C54 C52 H52 107.8 . .
C53 C52 H52 107.8 . .
C52 C53 H53A 109.5 . .
C52 C53 H53B 109.5 . .
H53A C53 H53B 109.5 . .
C52 C53 H53C 109.5 . .
H53A C53 H53C 109.5 . .
H53B C53 H53C 109.5 . .
C52 C54 H54A 109.5 . .
C52 C54 H54B 109.5 . .
H54A C54 H54B 109.5 . .
C52 C54 H54C 109.5 . .
H54A C54 H54C 109.5 . .
H54B C54 H54C 109.5 . .
C56 C55 H55A 109.5 . .
C56 C55 H55B 109.5 . .
H55A C55 H55B 109.5 . .
C56 C55 H55C 109.5 . .
H55A C55 H55C 109.5 . .
H55B C55 H55C 109.5 . .
O4 C56 C57 125.3(2) . .
O4 C56 C55 112.2(2) . .
C57 C56 C55 122.6(2) . .
C56 C57 C59 124.0(2) . .
C56 C57 C58 119.8(2) . .
C59 C57 C58 116.1(2) . .
C57 C58 H58A 109.5 . .
C57 C58 H58B 109.5 . .
H58A C58 H58B 109.5 . .
C57 C58 H58C 109.5 . .
H58A C58 H58C 109.5 . .
H58B C58 H58C 109.5 . .
N4 C59 C57 123.4(2) . .
N4 C59 C60 121.1(2) . .
C57 C59 C60 115.5(2) . .
C59 C60 H60A 109.5 . .
C59 C60 H60B 109.5 . .
H60A C60 H60B 109.5 . .
C59 C60 H60C 109.5 . .
H60A C60 H60C 109.5 . .
H60B C60 H60C 109.5 . .
C66 C61 C62 120.8(3) . .
C66 C61 N4 120.6(3) . .
C62 C61 N4 118.5(2) . .
C63 C62 C61 118.2(3) . .
C63 C62 C70 121.1(3) . .
C61 C62 C70 120.6(2) . .
C64 C63 C62 121.6(3) . .
C64 C63 H63 119.2 . .
C62 C63 H63 119.2 . .
C63 C64 C65 120.4(3) . .
C63 C64 H64 119.8 . .
C65 C64 H64 119.8 . .
C64 C65 C66 121.3(3) . .
C64 C65 H65 119.3 . .
C66 C65 H65 119.3 . .
C65 C66 C61 117.7(3) . .
C65 C66 C67 119.3(3) . .
C61 C66 C67 123.0(3) . .
C66 C67 C69 111.5(3) . .
C66 C67 C68 113.2(3) . .
C69 C67 C68 108.0(3) . .
C66 C67 H67 108.0 . .
C69 C67 H67 108.0 . .
C68 C67 H67 108.0 . .
C67 C68 H68A 109.5 . .
C67 C68 H68B 109.5 . .
H68A C68 H68B 109.5 . .
C67 C68 H68C 109.5 . .
H68A C68 H68C 109.5 . .
H68B C68 H68C 109.5 . .
C67 C69 H69A 109.5 . .
C67 C69 H69B 109.5 . .
H69A C69 H69B 109.5 . .
C67 C69 H69C 109.5 . .
H69A C69 H69C 109.5 . .
H69B C69 H69C 109.5 . .
C62 C70 C71 111.7(2) . .
C62 C70 C72 113.1(3) . .
C71 C70 C72 109.2(3) . .
C62 C70 H70 107.5 . .
C71 C70 H70 107.5 . .
C72 C70 H70 107.5 . .
C70 C71 H71A 109.5 . .
C70 C71 H71B 109.5 . .
H71A C71 H71B 109.5 . .
C70 C71 H71C 109.5 . .
H71A C71 H71C 109.5 . .
H71B C71 H71C 109.5 . .
C70 C72 H72A 109.5 . .
C70 C72 H72B 109.5 . .
H72A C72 H72B 109.5 . .
C70 C72 H72C 109.5 . .
H72A C72 H72C 109.5 . .
H72B C72 H72C 109.5 . .
O1 Li1 O2 96.81(19) . .
O1 Li1 N1 90.90(18) . .
O2 Li1 N1 130.2(2) . .
O1 Li1 O4 94.38(18) . .
O2 Li1 O4 90.41(18) . .
N1 Li1 O4 138.1(2) . .
O1 Li1 Li2 50.66(14) . .
O2 Li1 Li2 46.15(13) . .
N1 Li1 Li2 121.1(2) . .
O4 Li1 Li2 93.33(18) . .
O1 Li1 Li4 48.85(14) . .
O2 Li1 Li4 95.53(18) . .
N1 Li1 Li4 124.7(2) . .
O4 Li1 Li4 45.53(13) . .
Li2 Li1 Li4 66.11(16) . .
O1 Li1 Li3 89.64(17) . .
O2 Li1 Li3 47.26(13) . .
N1 Li1 Li3 177.4(2) . .
O4 Li1 Li3 44.32(12) . .
Li2 Li1 Li3 57.63(14) . .
Li4 Li1 Li3 57.28(15) . .
O2 Li2 O3 97.35(19) . .
O2 Li2 N2 91.25(18) . .
O3 Li2 N2 131.0(2) . .
O2 Li2 O1 95.41(18) . .
O3 Li2 O1 89.21(17) . .
N2 Li2 O1 137.9(2) . .
O2 Li2 Li1 49.38(13) . .
O3 Li2 Li1 94.53(18) . .
N2 Li2 Li1 125.7(2) . .
O1 Li2 Li1 46.03(12) . .
O2 Li2 Li3 51.89(14) . .
O3 Li2 Li3 45.46(13) . .
N2 Li2 Li3 122.8(2) . .
O1 Li2 Li3 92.83(17) . .
Li1 Li2 Li3 65.74(16) . .
O2 Li2 Li4 90.77(17) . .
O3 Li2 Li4 46.33(13) . .
N2 Li2 Li4 176.9(2) . .
O1 Li2 Li4 44.05(12) . .
Li1 Li2 Li4 57.30(14) . .
Li3 Li2 Li4 57.08(14) . .
O3 Li3 O4 96.84(19) . .
O3 Li3 N3 90.95(18) . .
O4 Li3 N3 129.4(2) . .
O3 Li3 O2 94.39(18) . .
O4 Li3 O2 88.81(17) . .
N3 Li3 O2 140.5(2) . .
O3 Li3 Li4 51.25(14) . .
O4 Li3 Li4 45.60(13) . .
N3 Li3 Li4 120.0(2) . .
O2 Li3 Li4 92.97(17) . .
O3 Li3 Li2 49.11(13) . .
O4 Li3 Li2 93.56(18) . .
N3 Li3 Li2 126.9(2) . .
O2 Li3 Li2 45.29(12) . .
Li4 Li3 Li2 65.64(15) . .
O3 Li3 Li1 89.80(17) . .
O4 Li3 Li1 45.67(12) . .
N3 Li3 Li1 175.1(2) . .
O2 Li3 Li1 44.28(12) . .
Li4 Li3 Li1 57.18(14) . .
Li2 Li3 Li1 56.62(14) . .
O4 Li4 O1 96.18(19) . .
O4 Li4 N4 91.84(18) . .
O1 Li4 N4 130.6(2) . .
O4 Li4 O3 94.27(18) . .
O1 Li4 O3 88.60(17) . .
N4 Li4 O3 139.3(2) . .
O4 Li4 Li1 50.41(14) . .
O1 Li4 Li1 45.77(13) . .
N4 Li4 Li1 121.6(2) . .
O3 Li4 Li1 92.35(17) . .
O4 Li4 Li3 48.90(14) . .
O1 Li4 Li3 94.06(18) . .
N4 Li4 Li3 126.0(2) . .
O3 Li4 Li3 45.38(13) . .
Li1 Li4 Li3 65.53(15) . .
O4 Li4 Li2 89.21(17) . .
O1 Li4 Li2 45.31(12) . .
N4 Li4 Li2 175.9(2) . .
O3 Li4 Li2 44.45(12) . .
Li1 Li4 Li2 56.59(14) . .
Li3 Li4 Li2 57.28(14) . .

loop_
_geom_bond_atom_site_label_1
_geom_bond_atom_site_label_2
_geom_bond_distance
_geom_bond_site_symmetry_2
O1 C2 1.312(3) .
O1 Li1 1.876(4) .
O1 Li4 1.971(4) .
O1 Li2 2.016(4) .
O2 C20 1.312(3) .
O2 Li2 1.875(4) .
O2 Li1 1.974(4) .
O2 Li3 2.076(4) .
O3 C38 1.310(3) .
O3 Li3 1.872(4) .
O3 Li2 1.985(4) .
O3 Li4 2.051(4) .
O4 C56 1.306(3) .
O4 Li4 1.872(4) .
O4 Li3 1.975(4) .
O4 Li1 2.022(4) .
N1 C5 1.307(3) .
N1 C7 1.441(3) .
N1 Li1 2.011(5) .
N2 C23 1.312(3) .
N2 C25 1.438(3) .
N2 Li2 2.011(4) .
N3 C41 1.308(3) .
N3 C43 1.433(3) .
N3 Li3 2.022(4) .
N4 C59 1.309(3) .
N4 C61 1.439(3) .
N4 Li4 2.011(4) .
C1 C2 1.508(3) .
C1 H1A 0.9800 .
C1 H1B 0.9800 .
C1 H1C 0.9800 .
C2 C3 1.368(3) .
C3 C5 1.453(4) .
C3 C4 1.528(3) .
C4 H4A 0.9800 .
C4 H4B 0.9800 .
C4 H4C 0.9800 .
C5 C6 1.527(4) .
C6 H6A 0.9800 .
C6 H6B 0.9800 .
C6 H6C 0.9800 .
C7 C12 1.392(4) .
C7 C8 1.405(4) .
C8 C9 1.402(4) .
C8 C16 1.518(4) .
C9 C10 1.379(4) .
C9 H9 0.9500 .
C10 C11 1.371(4) .
C10 H10 0.9500 .
C11 C12 1.407(4) .
C11 H11 0.9500 .
C12 C13 1.513(4) .
C13 C15 1.519(5) .
C13 C14 1.521(4) .
C13 H13 1.0000 .
C14 H14A 0.9800 .
C14 H14B 0.9800 .
C14 H14C 0.9800 .
C15 H15A 0.9800 .
C15 H15B 0.9800 .
C15 H15C 0.9800 .
C16 C18 1.506(4) .
C16 C17 1.512(4) .
C16 H16 1.0000 .
C17 H17A 0.9800 .
C17 H17B 0.9800 .
C17 H17C 0.9800 .
C18 H18A 0.9800 .
C18 H18B 0.9800 .
C18 H18C 0.9800 .
C19 C20 1.515(3) .
C19 H19A 0.9800 .
C19 H19B 0.9800 .
C19 H19C 0.9800 .
C20 C21 1.369(3) .
C21 C23 1.467(3) .
C21 C22 1.528(3) .
C22 H22A 0.9800 .
C22 H22B 0.9800 .
C22 H22C 0.9800 .
C23 C24 1.518(3) .
C24 H24A 0.9800 .
C24 H24B 0.9800 .
C24 H24C 0.9800 .
C25 C26 1.404(3) .
C25 C30 1.418(3) .
C26 C27 1.387(3) .
C26 C34 1.523(4) .
C27 C28 1.376(4) .
C27 H27 0.9500 .
C28 C29 1.373(4) .
C28 H28 0.9500 .
C29 C30 1.401(4) .
C29 H29 0.9500 .
C30 C31 1.512(4) .
C31 C32 1.527(4) .
C31 C33 1.544(4) .
C31 H31 1.0000 .
C32 H32A 0.9800 .
C32 H32B 0.9800 .
C32 H32C 0.9800 .
C33 H33A 0.9800 .
C33 H33B 0.9800 .
C33 H33C 0.9800 .
C34 C35 1.525(4) .
C34 C36 1.532(4) .
C34 H34 1.0000 .
C35 H35A 0.9800 .
C35 H35B 0.9800 .
C35 H35C 0.9800 .
C36 H36A 0.9800 .
C36 H36B 0.9800 .
C36 H36C 0.9800 .
C37 C38 1.516(3) .
C37 H37A 0.9800 .
C37 H37B 0.9800 .
C37 H37C 0.9800 .
C38 C39 1.372(3) .
C39 C41 1.455(3) .
C39 C40 1.520(3) .
C40 H40A 0.9800 .
C40 H40B 0.9800 .
C40 H40C 0.9800 .
C41 C42 1.515(3) .
C42 H42A 0.9800 .
C42 H42B 0.9800 .
C42 H42C 0.9800 .
C43 C44 1.407(4) .
C43 C48 1.408(3) .
C44 C45 1.395(4) .
C44 C52 1.520(4) .
C45 C46 1.378(4) .
C45 H45 0.9500 .
C46 C47 1.376(4) .
C46 H46 0.9500 .
C47 C48 1.393(3) .
C47 H47 0.9500 .
C48 C49 1.525(4) .
C49 C51 1.527(4) .
C49 C50 1.527(4) .
C49 H49 1.0000 .
C50 H50A 0.9800 .
C50 H50B 0.9800 .
C50 H50C 0.9800 .
C51 H51A 0.9800 .
C51 H51B 0.9800 .
C51 H51C 0.9800 .
C52 C54 1.526(4) .
C52 C53 1.534(4) .
C52 H52 1.0000 .
C53 H53A 0.9800 .
C53 H53B 0.9800 .
C53 H53C 0.9800 .
C54 H54A 0.9800 .
C54 H54B 0.9800 .
C54 H54C 0.9800 .
C55 C56 1.525(4) .
C55 H55A 0.9800 .
C55 H55B 0.9800 .
C55 H55C 0.9800 .
C56 C57 1.364(3) .
C57 C59 1.466(4) .
C57 C58 1.521(4) .
C58 H58A 0.9800 .
C58 H58B 0.9800 .
C58 H58C 0.9800 .
C59 C60 1.512(4) .
C60 H60A 0.9800 .
C60 H60B 0.9800 .
C60 H60C 0.9800 .
C61 C66 1.405(4) .
C61 C62 1.416(4) .
C62 C63 1.386(4) .
C62 C70 1.507(4) .
C63 C64 1.360(5) .
C63 H63 0.9500 .
C64 C65 1.373(5) .
C64 H64 0.9500 .
C65 C66 1.402(4) .
C65 H65 0.9500 .
C66 C67 1.525(4) .
C67 C69 1.526(5) .
C67 C68 1.534(5) .
C67 H67 1.0000 .
C68 H68A 0.9800 .
C68 H68B 0.9800 .
C68 H68C 0.9800 .
C69 H69A 0.9800 .
C69 H69B 0.9800 .
C69 H69C 0.9800 .
C70 C71 1.516(4) .
C70 C72 1.527(4) .
C70 H70 1.0000 .
C71 H71A 0.9800 .
C71 H71B 0.9800 .
C71 H71C 0.9800 .
C72 H72A 0.9800 .
C72 H72B 0.9800 .
C72 H72C 0.9800 .
Li1 Li2 2.588(6) .
Li1 Li4 2.609(6) .
Li1 Li3 2.826(6) .
Li2 Li3 2.618(6) .
Li2 Li4 2.835(6) .
Li3 Li4 2.612(6) .

loop_
_geom_torsion_atom_site_label_1
_geom_torsion_atom_site_label_2
_geom_torsion_atom_site_label_3
_geom_torsion_atom_site_label_4
_geom_torsion
_geom_torsion_site_symmetry_1
_geom_torsion_site_symmetry_2
_geom_torsion_site_symmetry_3
_geom_torsion_site_symmetry_4
Li4 O1 C2 C3 -122.1(3) . . . .
Li2 O1 C2 C3 114.1(3) . . . .
Li1 O1 C2 C1 172.9(2) . . . .
Li4 O1 C2 C1 57.0(3) . . . .
Li2 O1 C2 C1 -66.9(3) . . . .
Li1 N1 C5 C6 -172.0(2) . . . .
C2 C3 C5 N1 -2.3(4) . . . .
C4 C3 C5 N1 178.2(3) . . . .
C2 C3 C5 C6 175.2(3) . . . .
C4 C3 C5 C6 -4.3(4) . . . .
C5 N1 C7 C12 -95.6(3) . . . .
Li1 N1 C7 C12 80.6(3) . . . .
C5 N1 C7 C8 87.0(3) . . . .
Li1 N1 C7 C8 -96.8(3) . . . .
C7 C12 C13 C15 88.6(4) . . . .
C11 C12 C13 C15 -90.5(3) . . . .
C7 C12 C13 C14 -146.0(3) . . . .
C11 C12 C13 C14 34.9(4) . . . .
C9 C8 C16 C18 87.0(3) . . . .
C7 C8 C16 C18 -92.9(3) . . . .
C9 C8 C16 C17 -38.2(4) . . . .
C7 C8 C16 C17 141.9(3) . . . .
Li2 O2 C20 C21 8.0(4) . . . .
Li1 O2 C20 C21 123.0(3) . . . .
Li3 O2 C20 C21 -113.6(3) . . . .
Li2 O2 C20 C19 -170.2(2) . . . .
Li1 O2 C20 C19 -55.2(3) . . . .
Li3 O2 C20 C19 68.2(3) . . . .
C23 N2 C25 C26 -77.7(3) . . . .
Li2 N2 C25 C26 99.3(3) . . . .
C23 N2 C25 C30 109.4(3) . . . .
Li2 N2 C25 C30 -73.7(3) . . . .
C30 C25 C26 C27 0.0(4) . . . .
N2 C25 C26 C27 -172.8(2) . . . .
N2 C25 C26 C34 7.2(4) . . . .
N2 C25 C30 C29 172.3(2) . . . .
C29 C30 C31 C32 103.3(3) . . . .
C25 C30 C31 C32 -75.6(3) . . . .
C29 C30 C31 C33 -19.5(4) . . . .
C25 C30 C31 C33 161.6(2) . . . .
C27 C26 C34 C35 58.1(3) . . . .
C25 C26 C34 C35 -121.9(3) . . . .
C27 C26 C34 C36 -64.3(3) . . . .
C25 C26 C34 C36 115.8(3) . . . .
Li3 O3 C38 C39 -7.2(4) . . . .
Li2 O3 C38 C39 -125.4(3) . . . .
Li4 O3 C38 C39 111.7(3) . . . .
Li3 O3 C38 C37 171.2(2) . . . .
Li2 O3 C38 C37 53.0(3) . . . .
Li4 O3 C38 C37 -69.9(3) . . . .
C41 N3 C43 C44 78.2(3) . . . .
Li3 N3 C43 C44 -106.6(3) . . . .
C41 N3 C43 C48 -105.4(3) . . . .
Li3 N3 C43 C48 69.8(3) . . . .
C47 C48 C49 C51 -103.2(3) . . . .
C43 C48 C49 C51 76.1(3) . . . .
C47 C48 C49 C50 21.5(3) . . . .
C43 C48 C49 C50 -159.2(2) . . . .
C45 C44 C52 C54 -64.8(3) . . . .
C43 C44 C52 C54 115.1(3) . . . .
C45 C44 C52 C53 58.8(4) . . . .
C43 C44 C52 C53 -121.4(3) . . . .
Li3 O4 C56 C57 123.8(3) . . . .
Li1 O4 C56 C57 -112.5(3) . . . .
Li3 O4 C56 C55 -54.9(3) . . . .
Li1 O4 C56 C55 68.8(3) . . . .
C59 N4 C61 C66 -81.5(3) . . . .
Li4 N4 C61 C66 101.5(3) . . . .
C59 N4 C61 C62 102.8(3) . . . .
Li4 N4 C61 C62 -74.2(3) . . . .
C65 C66 C67 C69 55.8(4) . . . .
C61 C66 C67 C69 -123.7(3) . . . .
C65 C66 C67 C68 -66.2(4) . . . .
C61 C66 C67 C68 114.3(4) . . . .
C63 C62 C70 C71 98.0(3) . . . .
C61 C62 C70 C71 -81.9(3) . . . .
C63 C62 C70 C72 -25.8(4) . . . .
C61 C62 C70 C72 154.4(3) . . . .
C2 O1 Li1 O2 137.5(2) . . . .
Li4 O1 Li1 O2 -91.40(19) . . . .
C2 O1 Li1 N1 6.8(3) . . . .
Li4 O1 Li1 N1 137.93(19) . . . .
Li2 O1 Li1 N1 -130.88(19) . . . .
C2 O1 Li1 O4 -131.6(2) . . . .
Li2 O1 Li1 O4 90.72(18) . . . .
C2 O1 Li1 Li2 137.7(3) . . . .
Li4 O1 Li1 Li2 -91.19(18) . . . .
C2 O1 Li1 Li4 -131.1(3) . . . .
Li2 O1 Li1 Li4 91.19(18) . . . .
C2 O1 Li1 Li3 -175.7(2) . . . .
Li4 O1 Li1 Li3 -44.58(17) . . . .
Li2 O1 Li1 Li3 46.61(16) . . . .
C20 O2 Li1 O1 -135.8(2) . . . .
Li3 O2 Li1 O1 83.17(19) . . . .
C20 O2 Li1 N1 -38.8(4) . . . .
Li2 O2 Li1 N1 97.2(3) . . . .
Li3 O2 Li1 N1 -179.9(3) . . . .
C20 O2 Li1 O4 129.7(2) . . . .
Li2 O2 Li1 O4 -94.23(17) . . . .
Li3 O2 Li1 O4 -11.29(16) . . . .
C20 O2 Li1 Li2 -136.0(2) . . . .
Li3 O2 Li1 Li2 82.93(17) . . . .
C20 O2 Li1 Li4 175.07(19) . . . .
Li2 O2 Li1 Li4 -48.91(18) . . . .
Li3 O2 Li1 Li4 34.03(17) . . . .
C20 O2 Li1 Li3 141.0(2) . . . .
Li2 O2 Li1 Li3 -82.93(17) . . . .
C5 N1 Li1 O2 -106.0(3) . . . .
C7 N1 Li1 O2 78.1(3) . . . .
C5 N1 Li1 O4 91.2(4) . . . .
C7 N1 Li1 O4 -84.6(4) . . . .
C5 N1 Li1 Li2 -49.4(3) . . . .
C7 N1 Li1 Li2 134.8(2) . . . .
C5 N1 Li1 Li4 31.5(4) . . . .
C7 N1 Li1 Li4 -144.3(2) . . . .
C56 O4 Li1 O1 138.3(2) . . . .
Li3 O4 Li1 O1 -84.98(18) . . . .
C56 O4 Li1 O2 -124.9(2) . . . .
Li4 O4 Li1 O2 97.35(18) . . . .
Li3 O4 Li1 O2 11.88(17) . . . .
C56 O4 Li1 N1 42.0(4) . . . .
Li4 O4 Li1 N1 -95.8(3) . . . .
C56 O4 Li1 Li2 -170.9(2) . . . .
Li4 O4 Li1 Li2 51.27(18) . . . .
Li3 O4 Li1 Li2 -34.21(18) . . . .
C56 O4 Li1 Li4 137.8(3) . . . .
Li3 O4 Li1 Li4 -85.48(18) . . . .
C56 O4 Li1 Li3 -136.7(3) . . . .
Li4 O4 Li1 Li3 85.48(18) . . . .
C20 O2 Li2 O3 -139.2(2) . . . .
Li1 O2 Li2 O3 89.68(19) . . . .
Li3 O2 Li2 O3 0.55(17) . . . .
C20 O2 Li2 N2 -7.5(3) . . . .
Li1 O2 Li2 N2 -138.64(19) . . . .
Li3 O2 Li2 N2 132.23(18) . . . .
C20 O2 Li2 O1 130.9(2) . . . .
Li3 O2 Li2 O1 -89.35(18) . . . .
C20 O2 Li2 Li1 131.1(3) . . . .
Li3 O2 Li2 Li1 -89.13(17) . . . .
C20 O2 Li2 Li3 -139.7(3) . . . .
Li1 O2 Li2 Li3 89.13(17) . . . .
Li1 O2 Li2 Li4 43.67(17) . . . .
Li3 O2 Li2 Li4 -45.46(16) . . . .
C38 O3 Li2 O2 137.1(2) . . . .
Li4 O3 Li2 O2 -84.01(19) . . . .
C38 O3 Li2 N2 38.9(4) . . . .
Li3 O3 Li2 N2 -98.7(3) . . . .
C38 O3 Li2 O1 -127.6(2) . . . .
Li3 O3 Li2 O1 94.75(18) . . . .
Li4 O3 Li2 O1 11.34(17) . . . .
C38 O3 Li2 Li1 -173.34(19) . . . .
Li3 O3 Li2 Li1 48.99(18) . . . .
Li4 O3 Li2 Li1 -34.43(17) . . . .
C38 O3 Li2 Li3 137.7(2) . . . .
Li4 O3 Li2 Li3 -83.41(18) . . . .
C38 O3 Li2 Li4 -138.9(2) . . . .
Li3 O3 Li2 Li4 83.41(18) . . . .
C23 N2 Li2 O3 104.7(3) . . . .
C25 N2 Li2 O3 -72.0(3) . . . .
C23 N2 Li2 O1 -95.6(4) . . . .
C25 N2 Li2 O1 87.6(3) . . . .
C23 N2 Li2 Li1 -34.3(4) . . . .
C25 N2 Li2 Li1 149.0(2) . . . .
C23 N2 Li2 Li3 47.8(3) . . . .
C25 N2 Li2 Li3 -129.0(2) . . . .
C2 O1 Li2 O2 -138.4(2) . . . .
Li4 O1 Li2 O2 85.50(19) . . . .
C2 O1 Li2 O3 124.3(2) . . . .
Li1 O1 Li2 O3 -97.08(18) . . . .
Li4 O1 Li2 O3 -11.80(17) . . . .
C2 O1 Li2 N2 -40.5(4) . . . .
Li1 O1 Li2 N2 98.1(3) . . . .
C2 O1 Li2 Li1 -138.6(3) . . . .
Li4 O1 Li2 Li1 85.27(18) . . . .
C2 O1 Li2 Li3 169.6(2) . . . .
Li1 O1 Li2 Li3 -51.75(18) . . . .
Li4 O1 Li2 Li3 33.52(18) . . . .
C2 O1 Li2 Li4 136.1(3) . . . .
Li1 O1 Li2 Li4 -85.27(18) . . . .
N1 Li1 Li2 O2 -117.7(3) . . . .
O4 Li1 Li2 O2 87.36(18) . . . .
Li4 Li1 Li2 O2 124.9(2) . . . .
Li3 Li1 Li2 O2 59.65(15) . . . .
O1 Li1 Li2 O3 84.50(18) . . . .
O2 Li1 Li2 O3 -95.80(19) . . . .
N1 Li1 Li2 O3 146.5(2) . . . .
O4 Li1 Li2 O3 -8.43(18) . . . .
Li4 Li1 Li2 O3 29.07(15) . . . .
Li3 Li1 Li2 O3 -36.15(14) . . . .
O1 Li1 Li2 N2 -125.2(3) . . . .
O2 Li1 Li2 N2 54.5(2) . . . .
N1 Li1 Li2 N2 -63.3(3) . . . .
O4 Li1 Li2 N2 141.8(2) . . . .
Li3 Li1 Li2 N2 114.1(3) . . . .
N1 Li1 Li2 O1 62.0(2) . . . .
O4 Li1 Li2 O1 -92.94(18) . . . .
Li4 Li1 Li2 O1 -55.43(15) . . . .
Li3 Li1 Li2 O1 -120.65(19) . . . .
O1 Li1 Li2 Li3 120.65(19) . . . .
O2 Li1 Li2 Li3 -59.65(15) . . . .
O4 Li1 Li2 Li3 27.71(15) . . . .
Li4 Li1 Li2 Li3 65.22(16) . . . .
O1 Li1 Li2 Li4 55.43(15) . . . .
O2 Li1 Li2 Li4 -124.9(2) . . . .
N1 Li1 Li2 Li4 117.4(2) . . . .
O4 Li1 Li2 Li4 -37.51(14) . . . .
Li3 Li1 Li2 Li4 -65.22(16) . . . .
C38 O3 Li3 O4 137.4(2) . . . .
Li2 O3 Li3 O4 -88.79(18) . . . .
C38 O3 Li3 N3 7.5(3) . . . .
Li2 O3 Li3 N3 141.34(18) . . . .
Li4 O3 Li3 N3 -128.92(18) . . . .
C38 O3 Li3 O2 -133.3(2) . . . .
Li2 O3 Li3 O2 0.54(17) . . . .
Li4 O3 Li3 O2 90.29(18) . . . .
C38 O3 Li3 Li4 136.4(3) . . . .
Li2 O3 Li3 Li4 -89.74(17) . . . .
C38 O3 Li3 Li2 -133.9(3) . . . .
Li4 O3 Li3 Li2 89.74(17) . . . .
Li2 O3 Li3 Li1 -43.55(16) . . . .
Li4 O3 Li3 Li1 46.20(16) . . . .
C56 O4 Li3 O3 -137.3(2) . . . .
Li1 O4 Li3 O3 83.00(19) . . . .
C56 O4 Li3 N3 -40.4(4) . . . .
Li4 O4 Li3 N3 95.9(3) . . . .
C56 O4 Li3 O2 128.4(2) . . . .
Li4 O4 Li3 O2 -95.33(17) . . . .
Li1 O4 Li3 O2 -11.29(16) . . . .
C56 O4 Li3 Li4 -136.3(2) . . . .
Li1 O4 Li3 Li4 84.04(17) . . . .
C56 O4 Li3 Li2 173.46(19) . . . .
Li4 O4 Li3 Li2 -50.27(18) . . . .
Li1 O4 Li3 Li2 33.78(17) . . . .
C56 O4 Li3 Li1 139.7(2) . . . .
Li4 O4 Li3 Li1 -84.04(17) . . . .
C41 N3 Li3 O3 -7.5(3) . . . .
C41 N3 Li3 O4 -107.1(3) . . . .
C43 N3 Li3 O4 78.0(3) . . . .
C41 N3 Li3 O2 90.6(4) . . . .
C43 N3 Li3 O2 -84.3(4) . . . .
C41 N3 Li3 Li4 -52.0(3) . . . .
C43 N3 Li3 Li4 133.2(2) . . . .
C41 N3 Li3 Li2 28.7(4) . . . .
C43 N3 Li3 Li2 -146.1(2) . . . .
C20 O2 Li3 O3 138.5(2) . . . .
Li1 O2 Li3 O3 -85.20(18) . . . .
C20 O2 Li3 O4 -124.7(2) . . . .
Li2 O2 Li3 O4 96.19(18) . . . .
Li1 O2 Li3 O4 11.57(17) . . . .
C20 O2 Li3 N3 41.7(4) . . . .
Li2 O2 Li3 N3 -97.4(3) . . . .
C20 O2 Li3 Li4 -170.1(2) . . . .
Li2 O2 Li3 Li4 50.77(18) . . . .
Li1 O2 Li3 Li4 -33.86(17) . . . .
C20 O2 Li3 Li2 139.1(3) . . . .
Li1 O2 Li3 Li2 -84.62(17) . . . .
C20 O2 Li3 Li1 -136.3(3) . . . .
Li2 O2 Li3 Li1 84.62(17) . . . .
N2 Li2 Li3 O3 117.5(3) . . . .
O1 Li2 Li3 O3 -86.10(17) . . . .
Li1 Li2 Li3 O3 -124.4(2) . . . .
Li4 Li2 Li3 O3 -58.87(15) . . . .
O2 Li2 Li3 O4 -84.79(17) . . . .
O3 Li2 Li3 O4 95.97(19) . . . .
N2 Li2 Li3 O4 -146.6(2) . . . .
O1 Li2 Li3 O4 9.87(18) . . . .
Li1 Li2 Li3 O4 -28.44(15) . . . .
Li4 Li2 Li3 O4 37.09(14) . . . .
O2 Li2 Li3 N3 127.8(3) . . . .
O3 Li2 Li3 N3 -51.4(2) . . . .
N2 Li2 Li3 N3 66.1(3) . . . .
O1 Li2 Li3 N3 -137.5(2) . . . .
Li4 Li2 Li3 N3 -110.3(3) . . . .
N2 Li2 Li3 O2 -61.8(2) . . . .
O1 Li2 Li3 O2 94.66(18) . . . .
Li1 Li2 Li3 O2 56.35(15) . . . .
Li4 Li2 Li3 O2 121.89(19) . . . .
O2 Li2 Li3 Li4 -121.89(19) . . . .
O3 Li2 Li3 Li4 58.87(15) . . . .
O1 Li2 Li3 Li4 -27.22(15) . . . .
Li1 Li2 Li3 Li4 -65.54(16) . . . .
O2 Li2 Li3 Li1 -56.35(15) . . . .
O3 Li2 Li3 Li1 124.4(2) . . . .
N2 Li2 Li3 Li1 -118.1(3) . . . .
O1 Li2 Li3 Li1 38.31(14) . . . .
Li4 Li2 Li3 Li1 65.54(16) . . . .
O2 Li1 Li3 O3 96.50(19) . . . .
O4 Li1 Li3 O3 -99.77(19) . . . .
Li2 Li1 Li3 O3 38.58(15) . . . .
Li4 Li1 Li3 O3 -42.04(16) . . . .
O1 Li1 Li3 O4 96.65(19) . . . .
O2 Li1 Li3 O4 -163.7(2) . . . .
Li2 Li1 Li3 O4 138.4(2) . . . .
Li4 Li1 Li3 O4 57.73(15) . . . .
O1 Li1 Li3 O2 -99.63(19) . . . .
O4 Li1 Li3 O2 163.7(2) . . . .
Li2 Li1 Li3 O2 -57.92(15) . . . .
Li4 Li1 Li3 O2 -138.5(2) . . . .
O1 Li1 Li3 Li4 38.92(15) . . . .
O2 Li1 Li3 Li4 138.5(2) . . . .
O4 Li1 Li3 Li4 -57.73(15) . . . .
Li2 Li1 Li3 Li4 80.63(17) . . . .
O1 Li1 Li3 Li2 -41.71(15) . . . .
O2 Li1 Li3 Li2 57.92(15) . . . .
O4 Li1 Li3 Li2 -138.4(2) . . . .
Li4 Li1 Li3 Li2 -80.63(17) . . . .
C56 O4 Li4 O1 -137.7(2) . . . .
Li3 O4 Li4 O1 90.00(19) . . . .
Li3 O4 Li4 N4 -138.78(19) . . . .
Li1 O4 Li4 N4 130.75(19) . . . .
C56 O4 Li4 O3 133.2(2) . . . .
Li3 O4 Li4 O3 0.95(17) . . . .
Li1 O4 Li4 O3 -89.52(18) . . . .
C56 O4 Li4 Li1 -137.2(3) . . . .
Li3 O4 Li4 Li1 90.47(17) . . . .
C56 O4 Li4 Li3 132.3(3) . . . .
Li1 O4 Li4 Li3 -90.47(17) . . . .
Li3 O4 Li4 Li2 45.15(17) . . . .
Li1 O4 Li4 Li2 -45.33(16) . . . .
C2 O1 Li4 O4 137.3(2) . . . .
Li1 O1 Li4 O4 0.51(19) . . . .
Li2 O1 Li4 O4 -82.72(19) . . . .
C2 O1 Li4 N4 39.5(4) . . . .
Li1 O1 Li4 N4 -97.3(3) . . . .
C2 O1 Li4 O3 -128.6(2) . . . .
Li1 O1 Li4 O3 94.66(17) . . . .
Li2 O1 Li4 O3 11.43(17) . . . .
C2 O1 Li4 Li1 136.7(2) . . . .
Li2 O1 Li4 Li1 -83.23(17) . . . .
C2 O1 Li4 Li3 -173.68(19) . . . .
Li1 O1 Li4 Li3 49.57(18) . . . .
Li2 O1 Li4 Li3 -33.66(18) . . . .
C2 O1 Li4 Li2 -140.0(2) . . . .
Li1 O1 Li4 Li2 83.23(17) . . . .
C59 N4 Li4 O1 104.8(3) . . . .
C61 N4 Li4 O1 -78.4(3) . . . .
C59 N4 Li4 O3 -93.7(4) . . . .
C61 N4 Li4 O3 83.1(4) . . . .
C59 N4 Li4 Li1 48.3(3) . . . .
C61 N4 Li4 Li1 -134.9(2) . . . .
C59 N4 Li4 Li3 -32.8(4) . . . .
C61 N4 Li4 Li3 144.0(2) . . . .
C38 O3 Li4 O4 -138.8(2) . . . .
Li3 O3 Li4 O4 -1.01(18) . . . .
Li2 O3 Li4 O4 84.49(18) . . . .
C38 O3 Li4 O1 125.1(2) . . . .
Li3 O3 Li4 O1 -97.10(18) . . . .
Li2 O3 Li4 O1 -11.60(17) . . . .
C38 O3 Li4 N4 -41.0(4) . . . .
Li3 O3 Li4 N4 96.8(3) . . . .
Li2 O3 Li4 N4 -177.7(3) . . . .
C38 O3 Li4 Li1 170.7(2) . . . .
Li3 O3 Li4 Li1 -51.47(18) . . . .
Li2 O3 Li4 Li1 34.02(17) . . . .
C38 O3 Li4 Li3 -137.8(2) . . . .
Li2 O3 Li4 Li3 85.50(18) . . . .
C38 O3 Li4 Li2 136.7(2) . . . .
Li3 O3 Li4 Li2 -85.50(18) . . . .
O1 Li1 Li4 O4 -179.3(2) . . . .
O2 Li1 Li4 O4 -85.12(18) . . . .
N1 Li1 Li4 O4 126.1(3) . . . .
Li2 Li1 Li4 O4 -121.6(2) . . . .
Li3 Li1 Li4 O4 -55.88(15) . . . .
O2 Li1 Li4 O1 94.22(19) . . . .
N1 Li1 Li4 O1 -54.6(2) . . . .
Li2 Li1 Li4 O1 57.75(15) . . . .
Li3 Li1 Li4 O1 123.5(2) . . . .
O1 Li1 Li4 N4 118.0(3) . . . .
O2 Li1 Li4 N4 -147.8(2) . . . .
N1 Li1 Li4 N4 63.4(3) . . . .
O4 Li1 Li4 N4 -62.7(2) . . . .
Li2 Li1 Li4 N4 175.7(3) . . . .
Li3 Li1 Li4 N4 -118.6(3) . . . .
O1 Li1 Li4 O3 -85.74(18) . . . .
O2 Li1 Li4 O3 8.48(19) . . . .
N1 Li1 Li4 O3 -140.3(2) . . . .
O4 Li1 Li4 O3 93.60(18) . . . .
Li2 Li1 Li4 O3 -27.99(15) . . . .
Li3 Li1 Li4 O3 37.72(14) . . . .
O1 Li1 Li4 Li3 -123.5(2) . . . .
O2 Li1 Li4 Li3 -29.24(15) . . . .
O4 Li1 Li4 Li3 55.88(15) . . . .
Li2 Li1 Li4 Li3 -65.71(16) . . . .
O1 Li1 Li4 Li2 -57.75(15) . . . .
O2 Li1 Li4 Li2 36.47(14) . . . .
N1 Li1 Li4 Li2 -112.3(3) . . . .
O4 Li1 Li4 Li2 121.6(2) . . . .
Li3 Li1 Li4 Li2 65.71(16) . . . .
N3 Li3 Li4 O4 -117.4(3) . . . .
O2 Li3 Li4 O4 85.42(18) . . . .
Li2 Li3 Li4 O4 122.6(2) . . . .
Li1 Li3 Li4 O4 57.85(15) . . . .
O3 Li3 Li4 O1 84.00(18) . . . .
O4 Li3 Li4 O1 -94.66(19) . . . .
N3 Li3 Li4 O1 148.0(2) . . . .
O2 Li3 Li4 O1 -9.24(19) . . . .
Li2 Li3 Li4 O1 27.93(15) . . . .
Li1 Li3 Li4 O1 -36.82(14) . . . .
O3 Li3 Li4 N4 -126.8(3) . . . .
O4 Li3 Li4 N4 54.5(2) . . . .
N3 Li3 Li4 N4 -62.9(3) . . . .
O2 Li3 Li4 N4 139.9(2) . . . .
Li2 Li3 Li4 N4 177.1(3) . . . .
Li1 Li3 Li4 N4 112.3(3) . . . .
O4 Li3 Li4 O3 -178.7(2) . . . .
N3 Li3 Li4 O3 64.0(2) . . . .
O2 Li3 Li4 O3 -93.25(18) . . . .
Li2 Li3 Li4 O3 -56.08(15) . . . .
Li1 Li3 Li4 O3 -120.82(19) . . . .
O3 Li3 Li4 Li1 120.82(19) . . . .
O4 Li3 Li4 Li1 -57.85(15) . . . .
N3 Li3 Li4 Li1 -175.2(2) . . . .
O2 Li3 Li4 Li1 27.57(15) . . . .
Li2 Li3 Li4 Li1 64.74(16) . . . .
O3 Li3 Li4 Li2 56.08(15) . . . .
O4 Li3 Li4 Li2 -122.6(2) . . . .
N3 Li3 Li4 Li2 120.0(2) . . . .
O2 Li3 Li4 Li2 -37.17(14) . . . .
Li1 Li3 Li4 Li2 -64.74(16) . . . .
O3 Li2 Li4 O4 -96.93(19) . . . .
O1 Li2 Li4 O4 99.5(2) . . . .
Li1 Li2 Li4 O4 41.03(16) . . . .
Li3 Li2 Li4 O4 -39.42(15) . . . .
O2 Li2 Li4 O1 -96.99(19) . . . .
O3 Li2 Li4 O1 163.6(2) . . . .
Li1 Li2 Li4 O1 -58.47(16) . . . .
Li3 Li2 Li4 O1 -138.9(2) . . . .
O2 Li2 Li4 O3 99.44(19) . . . .
O1 Li2 Li4 O3 -163.6(2) . . . .
Li1 Li2 Li4 O3 138.0(2) . . . .
Li3 Li2 Li4 O3 57.51(15) . . . .
O2 Li2 Li4 Li1 -38.52(15) . . . .
O3 Li2 Li4 Li1 -138.0(2) . . . .
O1 Li2 Li4 Li1 58.47(16) . . . .
Li3 Li2 Li4 Li1 -80.45(17) . . . .
O2 Li2 Li4 Li3 41.93(16) . . . .
O3 Li2 Li4 Li3 -57.51(15) . . . .
O1 Li2 Li4 Li3 138.9(2) . . . .
Li1 Li2 Li4 Li3 80.45(17) . . . .
